data_4335939
loop_
_publ_author_name
'David Schweinfurth'
'Marat M. Khusniyarov'
'Denis Bubrin'
'Stephan Hohloch'
'Cheng-Yong Su'
'Biprajit Sarkar'

_publ_section_title
;
 Tuning Spin-Spin Coupling in Quinonoid-Bridged Dicopper(II) Complexes
 through Rational Bridge Variation
;
_journal_name_full 'Inorganic Chemistry'
_journal_page_first 10332
_journal_page_last 10339
_journal_paper_doi 10.1021/ic400955c
_journal_volume 52
_journal_year 2013
_chemical_formula_sum 'C66 H58 Cl2 Cu2 N12 O8'
_chemical_formula_weight 1345.22
_chemical_name_systematic
; 
 ? 
;
_space_group_IT_number 14
_symmetry_cell_setting monoclinic
_symmetry_space_group_name_Hall '-P 2ybc'
_symmetry_space_group_name_H-M 'P 1 21/c 1'
_atom_sites_solution_hydrogens geom
_atom_sites_solution_primary direct
_atom_sites_solution_secondary difmap
_audit_creation_method SHELXL-97
_cell_angle_alpha 90.00
_cell_angle_beta 111.5390(10)
_cell_angle_gamma 90.00
_cell_formula_units_Z 2
_cell_length_a 11.14200(10)
_cell_length_b 19.6064(2)
_cell_length_c 14.7665(2)
_cell_measurement_reflns_used 4393
_cell_measurement_temperature 150(2)
_cell_measurement_theta_max 31
_cell_measurement_theta_min 2
_cell_volume 3000.54(6)
_computing_structure_refinement 'SHELXL-97 (Sheldrick, 1997)'
_computing_structure_solution 'SHELXS-97 (Sheldrick, 1990)'
_diffrn_ambient_temperature 150(2)
_diffrn_measured_fraction_theta_full 0.991
_diffrn_measured_fraction_theta_max 0.991
_diffrn_radiation_monochromator graphite
_diffrn_radiation_source 'fine-focus sealed tube'
_diffrn_radiation_type CuK\a
_diffrn_radiation_wavelength 1.54178
_diffrn_reflns_av_R_equivalents 0.0224
_diffrn_reflns_av_sigmaI/netI 0.0196
_diffrn_reflns_limit_h_max 12
_diffrn_reflns_limit_h_min -12
_diffrn_reflns_limit_k_max 14
_diffrn_reflns_limit_k_min -22
_diffrn_reflns_limit_l_max 16
_diffrn_reflns_limit_l_min -16
_diffrn_reflns_number 17299
_diffrn_reflns_theta_full 62.56
_diffrn_reflns_theta_max 62.56
_diffrn_reflns_theta_min 3.93
_exptl_absorpt_coefficient_mu 2.260
_exptl_absorpt_correction_T_max 0.6607
_exptl_absorpt_correction_T_min 0.5703
_exptl_crystal_density_diffrn 1.489
_exptl_crystal_F_000 1388
_exptl_crystal_size_max 0.28
_exptl_crystal_size_mid 0.25
_exptl_crystal_size_min 0.20
_refine_diff_density_max 0.640
_refine_diff_density_min -0.724
_refine_diff_density_rms 0.055
_refine_ls_extinction_method none
_refine_ls_goodness_of_fit_ref 1.048
_refine_ls_hydrogen_treatment mixed
_refine_ls_matrix_type full
_refine_ls_number_parameters 406
_refine_ls_number_reflns 4744
_refine_ls_number_restraints 0
_refine_ls_restrained_S_all 1.048
_refine_ls_R_factor_all 0.0375
_refine_ls_R_factor_gt 0.0347
_refine_ls_shift/su_max 0.000
_refine_ls_shift/su_mean 0.000
_refine_ls_structure_factor_coef Fsqd
_refine_ls_weighting_details 'calc w=1/[\s^2^(Fo^2^)+(0.0501P)^2^+2.9470P] where P=(Fo^2^+2Fc^2^)/3'
_refine_ls_weighting_scheme calc
_refine_ls_wR_factor_gt 0.0950
_refine_ls_wR_factor_ref 0.0973
_reflns_number_gt 4393
_reflns_number_total 4744
_reflns_threshold_expression >2sigma(I)
_cod_data_source_file ic400955c_si_003.cif
_cod_data_source_block c:\x-step\umben\f29-1\cu
_cod_database_code 4335939

loop_
_symmetry_equiv_pos_as_xyz
'x, y, z'
'-x, y+1/2, -z+1/2'
'-x, -y, -z'
'x, -y-1/2, z-1/2'

loop_
_atom_site_label
_atom_site_type_symbol
_atom_site_fract_x
_atom_site_fract_y
_atom_site_fract_z
_atom_site_U_iso_or_equiv
_atom_site_adp_type
_atom_site_occupancy
_atom_site_symmetry_multiplicity
_atom_site_calc_flag
_atom_site_refinement_flags
C1 C 0.5458(2) 0.06152(11) 0.47126(16) 0.0205(4) Uani 1 1 d .
C2 C 0.4433(2) 0.01846(11) 0.39975(16) 0.0208(5) Uani 1 1 d .
C3 C 0.5974(2) 0.04100(11) 0.56818(16) 0.0217(5) Uani 1 1 d .
H3 H 0.6622 0.0682 0.6138 0.026 Uiso 1 1 calc R
C10 C 0.2205(2) 0.18227(12) 0.16587(17) 0.0269(5) Uani 1 1 d .
H10A H 0.1564 0.2169 0.1292 0.032 Uiso 1 1 calc R
H10B H 0.1751 0.1471 0.1895 0.032 Uiso 1 1 calc R
C11 C 0.2793(2) 0.14971(12) 0.09960(17) 0.0259(5) Uani 1 1 d .
C12 C 0.2133(3) 0.14446(13) 0.00014(18) 0.0327(6) Uani 1 1 d .
H12A H 0.1286 0.1625 -0.0290 0.039 Uiso 1 1 calc R
C13 C 0.2722(3) 0.11258(13) -0.05640(18) 0.0372(6) Uani 1 1 d .
H13A H 0.2269 0.1066 -0.1243 0.045 Uiso 1 1 calc R
C14 C 0.3975(3) 0.08955(13) -0.01280(18) 0.0356(6) Uani 1 1 d .
H14A H 0.4406 0.0688 -0.0505 0.043 Uiso 1 1 calc R
C15 C 0.4588(2) 0.09714(12) 0.08630(18) 0.0299(5) Uani 1 1 d .
H15A H 0.5454 0.0819 0.1162 0.036 Uiso 1 1 calc R
C20 C 0.3802(2) 0.27233(12) 0.21539(18) 0.0289(5) Uani 1 1 d .
H20A H 0.3581 0.3155 0.2404 0.035 Uiso 1 1 calc R
H20B H 0.3420 0.2741 0.1434 0.035 Uiso 1 1 calc R
C21 C 0.5249(2) 0.26795(11) 0.24653(16) 0.0238(5) Uani 1 1 d .
C22 C 0.5940(2) 0.32483(12) 0.23831(18) 0.0296(5) Uani 1 1 d .
H22A H 0.5514 0.3671 0.2166 0.036 Uiso 1 1 calc R
C23 C 0.7255(2) 0.31942(13) 0.26194(18) 0.0323(6) Uani 1 1 d .
H23A H 0.7741 0.3578 0.2559 0.039 Uiso 1 1 calc R
C24 C 0.7858(2) 0.25775(12) 0.29446(17) 0.0294(5) Uani 1 1 d .
H24A H 0.8763 0.2530 0.3113 0.035 Uiso 1 1 calc R
C25 C 0.7123(2) 0.20330(12) 0.30194(16) 0.0264(5) Uani 1 1 d .
H25A H 0.7534 0.1608 0.3245 0.032 Uiso 1 1 calc R
C30 C 0.2658(2) 0.24124(12) 0.32024(18) 0.0296(5) Uani 1 1 d .
H30A H 0.1954 0.2735 0.2861 0.036 Uiso 1 1 calc R
H30B H 0.3338 0.2671 0.3713 0.036 Uiso 1 1 calc R
C31 C 0.2135(2) 0.18715(12) 0.36889(17) 0.0289(5) Uani 1 1 d .
C32 C 0.0896(2) 0.17118(11) 0.32523(16) 0.0228(5) Uani 1 1 d .
H32A H 0.0377 0.1928 0.2663 0.027 Uiso 1 1 calc R
C33 C 0.0402(3) 0.12403(14) 0.3664(2) 0.0409(7) Uani 1 1 d .
H33A H -0.0481 0.1121 0.3347 0.049 Uiso 1 1 calc R
C34 C 0.1108(3) 0.09122(14) 0.4532(2) 0.0393(6) Uani 1 1 d .
H34A H 0.0717 0.0583 0.4807 0.047 Uiso 1 1 calc R
C35 C 0.2389(3) 0.10787(14) 0.4979(2) 0.0373(6) Uani 1 1 d .
H35A H 0.2903 0.0861 0.5570 0.045 Uiso 1 1 calc R
C40 C 0.6738(2) 0.16219(11) 0.49251(16) 0.0233(5) Uani 1 1 d .
C41 C 0.6445(2) 0.23019(12) 0.50274(17) 0.0272(5) Uani 1 1 d .
H41A H 0.5582 0.2459 0.4734 0.033 Uiso 1 1 calc R
C42 C 0.7415(3) 0.27502(13) 0.55569(19) 0.0338(6) Uani 1 1 d .
H42A H 0.7210 0.3213 0.5623 0.041 Uiso 1 1 calc R
C43 C 0.8673(2) 0.25271(14) 0.59873(19) 0.0364(6) Uani 1 1 d .
H43A H 0.9332 0.2835 0.6351 0.044 Uiso 1 1 calc R
C44 C 0.8971(2) 0.18516(14) 0.58854(19) 0.0352(6) Uani 1 1 d .
H44A H 0.9836 0.1698 0.6180 0.042 Uiso 1 1 calc R
C45 C 0.8011(2) 0.13975(12) 0.53548(17) 0.0280(5) Uani 1 1 d .
H45A H 0.8222 0.0936 0.5285 0.034 Uiso 1 1 calc R
C50 C 0.2974(2) 0.00798(11) 0.23503(16) 0.0230(5) Uani 1 1 d .
C51 C 0.3198(2) -0.02159(12) 0.15751(17) 0.0280(5) Uani 1 1 d .
H51A H 0.4047 -0.0224 0.1567 0.034 Uiso 1 1 calc R
C52 C 0.2184(3) -0.05004(13) 0.08099(18) 0.0379(6) Uani 1 1 d .
H52A H 0.2337 -0.0694 0.0273 0.045 Uiso 1 1 calc R
C53 C 0.0955(3) -0.05030(14) 0.0826(2) 0.0417(7) Uani 1 1 d .
H53A H 0.0264 -0.0698 0.0301 0.050 Uiso 1 1 calc R
C54 C 0.0728(2) -0.02223(14) 0.1605(2) 0.0382(6) Uani 1 1 d .
H54A H -0.0118 -0.0230 0.1619 0.046 Uiso 1 1 calc R
C55 C 0.1735(2) 0.00716(12) 0.23698(18) 0.0289(5) Uani 1 1 d .
H55A H 0.1577 0.0266 0.2905 0.035 Uiso 1 1 calc R
N1 N 0.57407(18) 0.11786(9) 0.43342(13) 0.0221(4) Uani 1 1 d .
N2 N 0.40000(17) 0.04233(9) 0.30934(13) 0.0219(4) Uani 1 1 d .
N10 N 0.32043(18) 0.21478(9) 0.24937(13) 0.0240(4) Uani 1 1 d .
N11 N 0.39994(19) 0.12541(9) 0.14218(14) 0.0251(4) Uani 1 1 d .
N21 N 0.58385(18) 0.20819(9) 0.27840(13) 0.0236(4) Uani 1 1 d .
N31 N 0.2928(2) 0.15689(13) 0.45601(18) 0.0479(6) Uani 1 1 d .
O1 O 0.1322(2) 0.05625(14) 0.69833(17) 0.0677(7) Uani 1 1 d .
O2 O 0.3551(2) 0.05184(12) 0.75525(16) 0.0559(6) Uani 1 1 d .
O3 O 0.2332(3) -0.02951(11) 0.64372(17) 0.0620(6) Uani 1 1 d .
O4 O 0.2398(2) -0.03069(11) 0.80420(15) 0.0488(5) Uani 1 1 d .
Cl1 Cl 0.23987(6) 0.01144(3) 0.72484(4) 0.03084(15) Uani 1 1 d .
Cu1 Cu 0.48024(3) 0.128354(15) 0.29157(2) 0.02153(12) Uani 1 1 d .

loop_
_atom_site_aniso_label
_atom_site_aniso_U_11
_atom_site_aniso_U_22
_atom_site_aniso_U_33
_atom_site_aniso_U_23
_atom_site_aniso_U_13
_atom_site_aniso_U_12
C1 0.0212(11) 0.0175(10) 0.0226(11) -0.0016(9) 0.0078(9) 0.0007(9)
C2 0.0218(11) 0.0196(11) 0.0204(11) -0.0016(9) 0.0069(9) 0.0011(9)
C3 0.0231(11) 0.0188(11) 0.0199(11) -0.0016(9) 0.0040(9) -0.0024(9)
C10 0.0216(11) 0.0276(12) 0.0280(12) 0.0027(10) 0.0050(10) 0.0001(9)
C11 0.0277(12) 0.0223(11) 0.0258(12) 0.0035(9) 0.0078(10) -0.0041(9)
C12 0.0348(14) 0.0304(13) 0.0266(13) 0.0037(10) 0.0036(11) -0.0022(11)
C13 0.0524(17) 0.0318(13) 0.0222(13) 0.0012(10) 0.0077(12) -0.0052(12)
C14 0.0513(16) 0.0318(13) 0.0275(13) 0.0000(10) 0.0189(12) -0.0007(12)
C15 0.0352(13) 0.0266(12) 0.0302(13) 0.0023(10) 0.0147(11) 0.0003(10)
C20 0.0283(12) 0.0224(12) 0.0334(13) 0.0067(10) 0.0083(10) 0.0005(10)
C21 0.0286(12) 0.0231(12) 0.0200(11) -0.0004(9) 0.0090(9) -0.0011(9)
C22 0.0357(13) 0.0213(12) 0.0306(13) 0.0029(10) 0.0106(11) -0.0023(10)
C23 0.0346(13) 0.0273(13) 0.0357(14) 0.0009(10) 0.0138(11) -0.0089(11)
C24 0.0266(12) 0.0319(13) 0.0300(13) 0.0000(10) 0.0107(10) -0.0037(10)
C25 0.0270(12) 0.0276(12) 0.0243(12) 0.0019(9) 0.0093(10) 0.0014(10)
C30 0.0289(12) 0.0277(12) 0.0316(13) -0.0020(10) 0.0103(10) 0.0032(10)
C31 0.0315(13) 0.0280(12) 0.0286(13) -0.0017(10) 0.0126(10) 0.0054(10)
C32 0.0142(10) 0.0270(12) 0.0266(12) 0.0060(9) 0.0066(9) 0.0049(9)
C33 0.0302(14) 0.0433(16) 0.0511(18) -0.0004(13) 0.0172(13) 0.0019(12)
C34 0.0445(16) 0.0370(15) 0.0468(16) 0.0017(12) 0.0289(13) 0.0001(12)
C35 0.0445(16) 0.0400(15) 0.0307(14) 0.0043(11) 0.0177(12) 0.0049(12)
C40 0.0246(11) 0.0238(12) 0.0203(11) 0.0007(9) 0.0069(9) -0.0060(9)
C41 0.0288(12) 0.0243(12) 0.0257(12) 0.0005(9) 0.0068(10) -0.0040(10)
C42 0.0415(15) 0.0252(12) 0.0351(14) -0.0032(10) 0.0145(12) -0.0094(11)
C43 0.0330(14) 0.0398(15) 0.0354(14) -0.0079(11) 0.0112(11) -0.0178(12)
C44 0.0237(12) 0.0466(16) 0.0329(14) -0.0017(12) 0.0076(11) -0.0067(11)
C45 0.0262(12) 0.0293(12) 0.0278(13) 0.0001(10) 0.0090(10) -0.0030(10)
C50 0.0245(12) 0.0175(11) 0.0220(11) 0.0042(9) 0.0028(9) -0.0006(9)
C51 0.0331(13) 0.0228(12) 0.0264(12) 0.0004(9) 0.0090(10) -0.0032(10)
C52 0.0521(17) 0.0320(14) 0.0237(13) -0.0044(10) 0.0071(12) -0.0071(12)
C53 0.0387(15) 0.0374(15) 0.0322(14) 0.0024(12) -0.0068(12) -0.0103(12)
C54 0.0244(13) 0.0362(14) 0.0452(16) 0.0080(12) 0.0022(11) -0.0021(11)
C55 0.0272(12) 0.0268(12) 0.0305(13) 0.0034(10) 0.0082(10) 0.0014(10)
N1 0.0222(9) 0.0193(9) 0.0218(10) 0.0004(7) 0.0047(8) -0.0034(7)
N2 0.0240(10) 0.0207(9) 0.0183(9) 0.0007(7) 0.0045(8) -0.0023(7)
N10 0.0242(10) 0.0226(10) 0.0244(10) 0.0021(8) 0.0080(8) -0.0004(8)
N11 0.0283(10) 0.0218(10) 0.0248(10) 0.0025(8) 0.0092(8) -0.0019(8)
N21 0.0261(10) 0.0223(10) 0.0215(10) 0.0019(8) 0.0079(8) -0.0007(8)
N31 0.0528(15) 0.0515(15) 0.0427(14) -0.0015(12) 0.0214(12) 0.0068(12)
O1 0.0577(14) 0.0864(18) 0.0584(14) 0.0184(13) 0.0207(12) 0.0391(13)
O2 0.0494(12) 0.0621(14) 0.0523(13) -0.0022(11) 0.0143(10) -0.0214(11)
O3 0.1008(19) 0.0445(12) 0.0566(14) -0.0208(10) 0.0478(14) -0.0172(12)
O4 0.0517(12) 0.0535(12) 0.0407(11) 0.0135(9) 0.0162(9) -0.0011(10)
Cl1 0.0312(3) 0.0316(3) 0.0292(3) -0.0014(2) 0.0106(2) 0.0021(2)
Cu1 0.0229(2) 0.01967(19) 0.02001(19) 0.00249(12) 0.00545(14) -0.00214(12)

loop_
_atom_type_symbol
_atom_type_description
_atom_type_scat_dispersion_real
_atom_type_scat_dispersion_imag
_atom_type_scat_source
C C 0.0181 0.0091 'International Tables Vol C Tables 4.2.6.8 and 6.1.1.4'
H H 0.0000 0.0000 'International Tables Vol C Tables 4.2.6.8 and 6.1.1.4'
N N 0.0311 0.0180 'International Tables Vol C Tables 4.2.6.8 and 6.1.1.4'
O O 0.0492 0.0322 'International Tables Vol C Tables 4.2.6.8 and 6.1.1.4'
Cl Cl 0.3639 0.7018 'International Tables Vol C Tables 4.2.6.8 and 6.1.1.4'
Cu Cu -1.9646 0.5888 'International Tables Vol C Tables 4.2.6.8 and 6.1.1.4'

loop_
_geom_angle_atom_site_label_1
_geom_angle_atom_site_label_2
_geom_angle_atom_site_label_3
_geom_angle
_geom_angle_site_symmetry_1
_geom_angle_site_symmetry_3
N1 C1 C3 127.0(2) . .
N1 C1 C2 114.17(19) . .
C3 C1 C2 118.81(19) . .
N2 C2 C3 126.3(2) . 3_656
N2 C2 C1 114.32(19) . .
C3 C2 C1 119.4(2) 3_656 .
C1 C3 C2 121.8(2) . 3_656
N10 C10 C11 110.65(18) . .
N11 C11 C12 121.4(2) . .
N11 C11 C10 116.4(2) . .
C12 C11 C10 122.2(2) . .
C11 C12 C13 119.2(2) . .
C14 C13 C12 119.2(2) . .
C15 C14 C13 118.8(2) . .
N11 C15 C14 122.2(2) . .
N10 C20 C21 114.50(18) . .
N21 C21 C22 121.1(2) . .
N21 C21 C20 119.2(2) . .
C22 C21 C20 119.6(2) . .
C23 C22 C21 119.3(2) . .
C22 C23 C24 119.4(2) . .
C25 C24 C23 118.7(2) . .
N21 C25 C24 122.2(2) . .
N10 C30 C31 114.77(19) . .
C32 C31 N31 122.6(2) . .
C32 C31 C30 116.6(2) . .
N31 C31 C30 120.8(2) . .
C31 C32 C33 118.2(2) . .
C32 C33 C34 123.5(3) . .
C35 C34 C33 118.0(2) . .
C34 C35 N31 119.4(3) . .
C41 C40 C45 119.4(2) . .
C41 C40 N1 119.2(2) . .
C45 C40 N1 121.3(2) . .
C42 C41 C40 120.1(2) . .
C43 C42 C41 120.4(2) . .
C42 C43 C44 119.7(2) . .
C43 C44 C45 120.5(2) . .
C44 C45 C40 119.8(2) . .
C51 C50 C55 119.6(2) . .
C51 C50 N2 119.7(2) . .
C55 C50 N2 120.6(2) . .
C50 C51 C52 120.0(2) . .
C53 C52 C51 120.3(3) . .
C52 C53 C54 120.1(2) . .
C53 C54 C55 120.1(2) . .
C54 C55 C50 119.9(2) . .
C1 N1 C40 120.07(18) . .
C1 N1 Cu1 114.68(14) . .
C40 N1 Cu1 125.01(14) . .
C2 N2 C50 119.95(18) . .
C2 N2 Cu1 114.86(14) . .
C50 N2 Cu1 125.09(14) . .
C10 N10 C30 111.26(18) . .
C10 N10 C20 109.95(18) . .
C30 N10 C20 108.84(18) . .
C10 N10 Cu1 100.10(13) . .
C30 N10 Cu1 121.84(14) . .
C20 N10 Cu1 104.17(13) . .
C11 N11 C15 119.1(2) . .
C11 N11 Cu1 117.30(15) . .
C15 N11 Cu1 123.45(16) . .
C21 N21 C25 119.35(19) . .
C21 N21 Cu1 119.52(15) . .
C25 N21 Cu1 121.13(15) . .
C35 N31 C31 118.2(2) . .
O3 Cl1 O1 109.83(16) . .
O3 Cl1 O2 109.89(14) . .
O1 Cl1 O2 108.26(16) . .
O3 Cl1 O4 110.35(14) . .
O1 Cl1 O4 109.13(14) . .
O2 Cl1 O4 109.36(13) . .
N2 Cu1 N1 81.91(7) . .
N2 Cu1 N21 172.16(8) . .
N1 Cu1 N21 94.87(7) . .
N2 Cu1 N11 94.53(7) . .
N1 Cu1 N11 170.51(8) . .
N21 Cu1 N11 87.52(7) . .
N2 Cu1 N10 108.25(7) . .
N1 Cu1 N10 114.00(7) . .
N21 Cu1 N10 79.59(7) . .
N11 Cu1 N10 75.45(7) . .

loop_
_geom_bond_atom_site_label_1
_geom_bond_atom_site_label_2
_geom_bond_distance
_geom_bond_site_symmetry_2
C1 N1 1.327(3) .
C1 C3 1.392(3) .
C1 C2 1.499(3) .
C2 N2 1.327(3) .
C2 C3 1.395(3) 3_656
C3 C2 1.395(3) 3_656
C10 N10 1.469(3) .
C10 C11 1.505(3) .
C11 N11 1.345(3) .
C11 C12 1.384(3) .
C12 C13 1.386(4) .
C13 C14 1.381(4) .
C14 C15 1.377(4) .
C15 N11 1.347(3) .
C20 N10 1.488(3) .
C20 C21 1.508(3) .
C21 N21 1.341(3) .
C21 C22 1.386(3) .
C22 C23 1.380(4) .
C23 C24 1.381(4) .
C24 C25 1.375(3) .
C25 N21 1.346(3) .
C30 N10 1.484(3) .
C30 C31 1.512(3) .
C31 C32 1.329(3) .
C31 N31 1.397(3) .
C32 C33 1.331(4) .
C33 C34 1.392(4) .
C34 C35 1.374(4) .
C35 N31 1.393(4) .
C40 C41 1.394(3) .
C40 C45 1.395(3) .
C40 N1 1.428(3) .
C41 C42 1.389(3) .
C42 C43 1.381(4) .
C43 C44 1.387(4) .
C44 C45 1.391(3) .
C50 C51 1.385(3) .
C50 C55 1.392(3) .
C50 N2 1.429(3) .
C51 C52 1.388(4) .
C52 C53 1.378(4) .
C53 C54 1.380(4) .
C54 C55 1.392(4) .
N1 Cu1 1.9785(19) .
N2 Cu1 1.9711(18) .
N10 Cu1 2.3696(19) .
N11 Cu1 2.054(2) .
N21 Cu1 1.9964(19) .
O1 Cl1 1.421(2) .
O2 Cl1 1.433(2) .
O3 Cl1 1.421(2) .
O4 Cl1 1.434(2) .
